data_1561040
loop_
_publ_author_name
'Zhai, Bin'
'Song, Li-Li'
'Wang, Wen-Jing'
'Li, Zhong-Yi'
'Li, Su-Zhi'
'Zhang, Fu-Li'
'Zhang, Chi'
'Zang, Yun-Bo'

_publ_section_title
;
 Structures and magnetic properties of 3D manganese(II)- and 2D
 pillar-layered copper(II)-organic framework derived from mixed
 carboxylate ligands
;
_journal_name_full 'Journal of Solid State Chemistry'
_journal_page_first 29
_journal_page_last 34
_journal_paper_doi 10.1016/j.jssc.2018.04.034
_journal_volume 264
_journal_year 2018
_chemical_formula_sum 'C19 H15 Cu2 N3 O9'
_chemical_formula_weight 556.42
_space_group_crystal_system orthorhombic
_space_group_IT_number 64
_space_group_name_Hall '-C 2ac 2'
_space_group_name_H-M_alt 'C m c e'
_atom_sites_solution_hydrogens mixed
_cell_angle_alpha 90
_cell_angle_beta 90
_cell_angle_gamma 90
_cell_formula_units_Z 8
_cell_length_a 26.9594(14)
_cell_length_b 12.0086(6)
_cell_length_c 12.8839(7)
_cell_measurement_reflns_used 9453
_cell_measurement_temperature 299(2)
_cell_measurement_theta_max 27.53
_cell_measurement_theta_min 3.51
_cell_volume 4171.1(4)
_computing_cell_refinement 'Bruker SAINT'
_computing_data_collection 'Bruker APEX2'
_computing_data_reduction 'Bruker SAINT'
_computing_molecular_graphics 'Bruker SHELXTL'
_computing_publication_material 'Bruker SHELXTL'
_computing_structure_refinement 'SHELXL-2016/6 (Sheldrick, 2016)'
_computing_structure_solution 'SHELXT 2014/4 (Sheldrick, 2014)'
_diffrn_ambient_temperature 299(2)
_diffrn_measured_fraction_theta_full 0.992
_diffrn_measured_fraction_theta_max 0.989
_diffrn_measurement_device_type 'Bruker APEX-II CCD'
_diffrn_measurement_method '\f and \w scans'
_diffrn_radiation_type MoK\a
_diffrn_radiation_wavelength 0.71073
_diffrn_reflns_av_R_equivalents 0.0473
_diffrn_reflns_av_unetI/netI 0.0222
_diffrn_reflns_Laue_measured_fraction_full 0.992
_diffrn_reflns_Laue_measured_fraction_max 0.989
_diffrn_reflns_limit_h_max 34
_diffrn_reflns_limit_h_min -34
_diffrn_reflns_limit_k_max 15
_diffrn_reflns_limit_k_min -15
_diffrn_reflns_limit_l_max 15
_diffrn_reflns_limit_l_min -16
_diffrn_reflns_number 32195
_diffrn_reflns_point_group_measured_fraction_full 0.992
_diffrn_reflns_point_group_measured_fraction_max 0.989
_diffrn_reflns_theta_full 25.242
_diffrn_reflns_theta_max 27.542
_diffrn_reflns_theta_min 3.505
_exptl_absorpt_coefficient_mu 2.098
_exptl_absorpt_correction_T_max 0.7456
_exptl_absorpt_correction_T_min 0.5302
_exptl_absorpt_correction_type multi-scan
_exptl_absorpt_process_details 'SADABS (Sheldrick,1996)'
_exptl_crystal_colour blue
_exptl_crystal_density_diffrn 1.772
_exptl_crystal_description block
_exptl_crystal_F_000 2240
_exptl_crystal_size_max 0.22
_exptl_crystal_size_mid 0.21
_exptl_crystal_size_min 0.06
_refine_diff_density_max 1.239
_refine_diff_density_min -0.813
_refine_diff_density_rms 0.128
_refine_ls_extinction_coef 0.0040(5)
_refine_ls_extinction_expression Fc^*^=kFc[1+0.001xFc^2^\l^3^/sin(2\q)]^-1/4^
_refine_ls_extinction_method 'SHELXL-2016/6 (Sheldrick 2016)'
_refine_ls_goodness_of_fit_ref 1.050
_refine_ls_hydrogen_treatment mixed
_refine_ls_matrix_type full
_refine_ls_number_parameters 163
_refine_ls_number_reflns 2439
_refine_ls_number_restraints 1
_refine_ls_restrained_S_all 1.050
_refine_ls_R_factor_all 0.0762
_refine_ls_R_factor_gt 0.0644
_refine_ls_shift/su_max 0.000
_refine_ls_shift/su_mean 0.000
_refine_ls_structure_factor_coef Fsqd
_refine_ls_weighting_details 'w=1/[\s^2^(Fo^2^)+(0.0651P)^2^+68.6105P] where P=(Fo^2^+2Fc^2^)/3'
_refine_ls_weighting_scheme calc
_refine_ls_wR_factor_gt 0.1602
_refine_ls_wR_factor_ref 0.1698
_reflns_Friedel_coverage 0.000
_reflns_Friedel_fraction_full .
_reflns_Friedel_fraction_max .
_reflns_number_gt 2082
_reflns_number_total 2439
_reflns_threshold_expression 'I > 2\s(I)'
_cod_data_source_file JSSC-2018-264-29.cif
_cod_data_source_block 2
_cod_original_sg_symbol_Hall '-C 2bc 2'
_cod_original_sg_symbol_H-M 'C m c a'
_cod_database_code 1561040
_shelx_space_group_comment
;
The symmetry employed for this shelxl refinement is uniquely defined
by the following loop, which should always be used as a source of
symmetry information in preference to the above space-group names.
They are only intended as comments.
;

loop_
_space_group_symop_operation_xyz
'x, y, z'
'-x, -y+1/2, z+1/2'
'-x, y+1/2, -z+1/2'
'x, -y, -z'
'x+1/2, y+1/2, z'
'-x+1/2, -y+1, z+1/2'
'-x+1/2, y+1, -z+1/2'
'x+1/2, -y+1/2, -z'
'-x, -y, -z'
'x, y-1/2, -z-1/2'
'x, -y-1/2, z-1/2'
'-x, y, z'
'-x+1/2, -y+1/2, -z'
'x+1/2, y, -z-1/2'
'x+1/2, -y, z-1/2'
'-x+1/2, y+1/2, z'

loop_
_atom_site_label
_atom_site_type_symbol
_atom_site_fract_x
_atom_site_fract_y
_atom_site_fract_z
_atom_site_U_iso_or_equiv
_atom_site_adp_type
_atom_site_occupancy
_atom_site_site_symmetry_order
_atom_site_calc_flag
_atom_site_refinement_flags_posn
_atom_site_refinement_flags_adp
_atom_site_refinement_flags_occupancy
_atom_site_disorder_assembly
_atom_site_disorder_group
Cu1 Cu 0.15966(3) 0.500000 0.500000 0.0181(3) Uani 1 2 d S T P . .
C1 C 0.12494(17) 0.6618(4) 0.3658(4) 0.0233(9) Uani 1 1 d . . . . .
N1 N 0.14674(16) 0.9011(3) 0.1238(3) 0.0242(8) Uani 1 1 d . . . . .
O1 O 0.16459(13) 0.6301(3) 0.4103(3) 0.0274(8) Uani 1 1 d . . . . .
Cu2 Cu 0.500000 0.61029(8) 0.50683(8) 0.0297(3) Uani 1 2 d S T P . .
C2 C 0.13158(18) 0.7496(4) 0.2840(4) 0.0236(9) Uani 1 1 d . . . . .
N2 N 0.2473(2) 0.500000 0.500000 0.0251(12) Uani 1 2 d S T P . .
O2 O 0.08312(13) 0.6235(3) 0.3849(3) 0.0335(9) Uani 1 1 d . . . . .
O4 O 0.500000 0.6063(5) 0.3548(5) 0.0454(15) Uani 1 2 d S T P . .
C4 C 0.1775(2) 0.7985(5) 0.2686(4) 0.0362(13) Uani 1 1 d . . . . .
H4 H 0.204135 0.780374 0.311373 0.043 Uiso 1 1 calc R U . . .
O3 O 0.42735(13) 0.5937(3) 0.5040(4) 0.0396(10) Uani 1 1 d . . . . .
C3 C 0.09313(19) 0.7802(4) 0.2199(4) 0.0301(11) Uani 1 1 d . . . . .
H3 H 0.061638 0.750279 0.229465 0.036 Uiso 1 1 calc R U . . .
O6 O 0.500000 0.7878(5) 0.5260(6) 0.0422(14) Uani 1 2 d DS T P . .
H6A H 0.4763(19) 0.801(6) 0.568(5) 0.051 Uiso 1 1 d D U . . .
C6 C 0.1833(2) 0.8745(5) 0.1891(4) 0.0362(13) Uani 1 1 d . . . . .
H6 H 0.214015 0.908525 0.180600 0.043 Uiso 1 1 calc R U . . .
O5 O 0.500000 0.4218(6) 0.3421(5) 0.0500(16) Uani 1 2 d S T P . .
C5 C 0.10189(19) 0.8568(4) 0.1400(4) 0.0296(11) Uani 1 1 d . . . . .
H5 H 0.075769 0.877412 0.096966 0.036 Uiso 1 1 calc R U . . .
C9 C 0.3508(3) 0.500000 0.500000 0.0262(14) Uani 1 2 d S T P . .
C8 C 0.3247(2) 0.5925(5) 0.4670(5) 0.0377(13) Uani 1 1 d . . . . .
H8 H 0.341196 0.656539 0.445544 0.045 Uiso 1 1 calc R U . . .
C7 C 0.27343(19) 0.5875(5) 0.4666(5) 0.0369(13) Uani 1 1 d . . . . .
H7 H 0.256098 0.648820 0.441471 0.044 Uiso 1 1 calc R U . . .
C10 C 0.4066(3) 0.500000 0.500000 0.0289(15) Uani 1 2 d S T P . .
C11 C 0.500000 0.5185(9) 0.3057(8) 0.045(2) Uani 1 2 d S T P . .
H11 H 0.500000 0.524586 0.233757 0.054 Uiso 1 2 calc R U P . .

loop_
_atom_site_aniso_label
_atom_site_aniso_U_11
_atom_site_aniso_U_22
_atom_site_aniso_U_33
_atom_site_aniso_U_23
_atom_site_aniso_U_13
_atom_site_aniso_U_12
Cu1 0.0238(4) 0.0154(4) 0.0152(4) 0.0007(3) 0.000 0.000
C1 0.025(2) 0.022(2) 0.023(2) 0.0040(17) 0.0042(18) 0.0037(17)
N1 0.032(2) 0.0202(18) 0.0202(18) 0.0059(15) 0.0001(16) 0.0008(15)
O1 0.0277(17) 0.0256(17) 0.0290(18) 0.0114(14) 0.0002(14) -0.0010(13)
Cu2 0.0151(4) 0.0260(5) 0.0481(6) -0.0014(4) 0.000 0.000
C2 0.026(2) 0.022(2) 0.022(2) 0.0034(17) 0.0021(18) -0.0008(18)
N2 0.022(3) 0.026(3) 0.027(3) 0.000(2) 0.000 0.000
O2 0.0282(18) 0.0311(19) 0.041(2) 0.0106(16) 0.0071(16) 0.0011(15)
O4 0.038(3) 0.046(3) 0.052(4) 0.006(3) 0.000 0.000
C4 0.026(2) 0.045(3) 0.038(3) 0.017(2) -0.009(2) -0.006(2)
O3 0.0153(16) 0.035(2) 0.069(3) -0.0040(19) 0.0002(17) 0.0004(15)
C3 0.026(2) 0.033(3) 0.031(3) 0.011(2) -0.002(2) 0.000(2)
O6 0.027(3) 0.037(3) 0.062(4) -0.006(3) 0.000 0.000
C6 0.023(2) 0.049(3) 0.036(3) 0.019(2) -0.004(2) -0.008(2)
O5 0.049(4) 0.052(4) 0.049(4) -0.004(3) 0.000 0.000
C5 0.027(2) 0.033(3) 0.029(2) 0.006(2) -0.004(2) 0.001(2)
C9 0.021(3) 0.029(3) 0.029(3) -0.002(3) 0.000 0.000
C8 0.023(3) 0.029(3) 0.061(4) 0.012(3) 0.000(2) -0.005(2)
C7 0.020(2) 0.033(3) 0.058(3) 0.011(3) -0.002(2) -0.001(2)
C10 0.016(3) 0.031(4) 0.039(4) 0.004(3) 0.000 0.000
C11 0.028(4) 0.066(6) 0.041(5) 0.000(4) 0.000 0.000

loop_
_atom_type_symbol
_atom_type_description
_atom_type_scat_dispersion_real
_atom_type_scat_dispersion_imag
_atom_type_scat_source
C C 0.0033 0.0016 'International Tables Vol C Tables 4.2.6.8 and 6.1.1.4'
H H 0.0000 0.0000 'International Tables Vol C Tables 4.2.6.8 and 6.1.1.4'
N N 0.0061 0.0033 'International Tables Vol C Tables 4.2.6.8 and 6.1.1.4'
O O 0.0106 0.0060 'International Tables Vol C Tables 4.2.6.8 and 6.1.1.4'
Cu Cu 0.3201 1.2651 'International Tables Vol C Tables 4.2.6.8 and 6.1.1.4'

loop_
_geom_angle_atom_site_label_1
_geom_angle_atom_site_label_2
_geom_angle_atom_site_label_3
_geom_angle
_geom_angle_site_symmetry_1
_geom_angle_site_symmetry_3
O1 Cu1 O1 172.2(2) 4_566 .
O1 Cu1 N1 90.51(16) 4_566 10_556
O1 Cu1 N1 90.84(16) . 10_556
O1 Cu1 N1 90.84(16) 4_566 11_576
O1 Cu1 N1 90.51(16) . 11_576
N1 Cu1 N1 160.1(2) 10_556 11_576
O1 Cu1 N2 86.09(10) 4_566 .
O1 Cu1 N2 86.09(10) . .
N1 Cu1 N2 99.93(12) 10_556 .
N1 Cu1 N2 99.93(12) 11_576 .
O2 C1 O1 124.2(4) . .
O2 C1 C2 120.5(4) . .
O1 C1 C2 115.3(4) . .
C6 N1 C5 118.3(4) . .
C6 N1 Cu1 120.8(3) . 10_566
C5 N1 Cu1 120.9(3) . 10_566
C1 O1 Cu1 116.8(3) . .
O4 Cu2 O3 88.78(14) . 12_655
O4 Cu2 O3 88.78(14) . .
O3 Cu2 O3 168.2(2) 12_655 .
O4 Cu2 O5 167.4(3) . 9_666
O3 Cu2 O5 89.93(14) 12_655 9_666
O3 Cu2 O5 89.93(14) . 9_666
O4 Cu2 O6 98.0(3) . .
O3 Cu2 O6 95.90(12) 12_655 .
O3 Cu2 O6 95.90(12) . .
O5 Cu2 O6 94.6(3) 9_666 .
O4 Cu2 Cu2 84.79(19) . 9_666
O3 Cu2 Cu2 84.13(12) 12_655 9_666
O3 Cu2 Cu2 84.13(12) . 9_666
O5 Cu2 Cu2 82.6(2) 9_666 9_666
O6 Cu2 Cu2 177.2(2) . 9_666
C3 C2 C4 118.4(5) . .
C3 C2 C1 121.3(4) . .
C4 C2 C1 120.3(4) . .
C7 N2 C7 116.3(6) . 4_566
C7 N2 Cu1 121.8(3) . .
C7 N2 Cu1 121.8(3) 4_566 .
C11 O4 Cu2 122.4(6) . .
C6 C4 C2 119.1(5) . .
C6 C4 H4 120.4 . .
C2 C4 H4 120.4 . .
C10 O3 Cu2 122.3(4) . .
C2 C3 C5 119.3(5) . .
C2 C3 H3 120.3 . .
C5 C3 H3 120.3 . .
Cu2 O6 H6A 105(5) . .
Cu2 O6 H6A 105(5) . 12_655
H6A O6 H6A 97(10) . 12_655
N1 C6 C4 122.9(5) . .
N1 C6 H6 118.6 . .
C4 C6 H6 118.6 . .
C11 O5 Cu2 123.2(6) . 9_666
N1 C5 C3 121.9(5) . .
N1 C5 H5 119.0 . .
C3 C5 H5 119.0 . .
C8 C9 C8 118.7(7) 4_566 .
C8 C9 C10 120.6(3) 4_566 .
C8 C9 C10 120.6(3) . .
C9 C8 C7 118.4(5) . .
C9 C8 H8 120.8 . .
C7 C8 H8 120.8 . .
N2 C7 C8 124.1(5) . .
N2 C7 H7 118.0 . .
C8 C7 H7 118.0 . .
O3 C10 O3 127.2(6) . 4_566
O3 C10 C9 116.4(3) . .
O3 C10 C9 116.4(3) 4_566 .
O4 C11 O5 127.1(9) . .
O4 C11 H11 116.5 . .
O5 C11 H11 116.5 . .

loop_
_geom_bond_atom_site_label_1
_geom_bond_atom_site_label_2
_geom_bond_distance
_geom_bond_site_symmetry_2
Cu1 O1 1.948(3) 4_566
Cu1 O1 1.948(3) .
Cu1 N1 2.019(4) 10_556
Cu1 N1 2.019(4) 11_576
Cu1 N2 2.362(6) .
C1 O2 1.242(6) .
C1 O1 1.272(6) .
C1 C2 1.501(6) .
N1 C6 1.335(7) .
N1 C5 1.338(7) .
Cu2 O4 1.959(7) .
Cu2 O3 1.969(4) 12_655
Cu2 O3 1.969(4) .
Cu2 O5 1.985(7) 9_666
Cu2 O6 2.146(6) .
Cu2 Cu2 2.6547(18) 9_666
C2 C3 1.375(7) .
C2 C4 1.385(7) .
N2 C7 1.337(6) .
N2 C7 1.337(6) 4_566
O4 C11 1.229(11) .
C4 C6 1.381(7) .
C4 H4 0.9300 .
O3 C10 1.258(5) .
C3 C5 1.400(7) .
C3 H3 0.9300 .
O6 H6A 0.86(2) .
O6 H6A 0.86(2) 12_655
C6 H6 0.9300 .
O5 C11 1.252(12) .
C5 H5 0.9300 .
C9 C8 1.383(6) 4_566
C9 C8 1.383(6) .
C9 C10 1.503(9) .
C8 C7 1.384(7) .
C8 H8 0.9300 .
C7 H7 0.9300 .
C11 H11 0.9300 .
